data_7218394
loop_
_publ_author_name
'Pourayoubi, Mehrdad'
'Toghraee, Maryam'
'Zhu, Jianfeng'
'Du\<sek, Michal'
'Bereciartua, Pablo J.'
'Eigner, V\'aclav'

_publ_section_title
;
 Database analysis of hydrogen bond patterns in phosphoric triamides
 completed with seven new compounds: a crystallographic and15N NMR study
;
_journal_issue 47
_journal_name_full CrystEngComm
_journal_page_first 10870
_journal_paper_doi 10.1039/C4CE01793E
_journal_volume 16
_journal_year 2014
_chemical_formula_moiety 'C19 H28 Cl2 N3 O2 P1'
_chemical_formula_sum 'C19 H28 Cl2 N3 O2 P'
_chemical_formula_weight 432.3
_chemical_name_systematic ' ?'
_space_group_IT_number 14
_symmetry_cell_setting monoclinic
_symmetry_Int_Tables_number 14
_symmetry_space_group_name_Hall '-P 2ybc'
_symmetry_space_group_name_H-M 'P 1 21/c 1'
_cell_angle_alpha 90
_cell_angle_beta 109.596(2)
_cell_angle_gamma 90
_cell_formula_units_Z 4
_cell_length_a 13.2836(3)
_cell_length_b 9.9293(2)
_cell_length_c 17.5975(5)
_cell_measurement_reflns_used 16170
_cell_measurement_temperature 119.9(6)
_cell_measurement_theta_max 27.8
_cell_measurement_theta_min 3.06
_cell_volume 2186.62(9)
_computing_cell_refinement
;
CrysAlisPro, Agilent Technologies,
Version 1.171.35.21 (release 20-01-2012 CrysAlis171 .NET)
(compiled Jan 23 2012,18:06:46)
;
_computing_data_collection
;
CrysAlisPro, Agilent Technologies,
Version 1.171.35.21 (release 20-01-2012 CrysAlis171 .NET)
(compiled Jan 23 2012,18:06:46)
;
_computing_data_reduction
;
CrysAlisPro, Agilent Technologies,
Version 1.171.35.21 (release 20-01-2012 CrysAlis171 .NET)
(compiled Jan 23 2012,18:06:46)
;
_diffrn_ambient_temperature 119.9
_diffrn_detector_area_resol_mean 10.3784
_diffrn_measured_fraction_theta_full 0.98
_diffrn_measured_fraction_theta_max 0.94
_diffrn_measurement_device 'four-cycle diffractometer'
_diffrn_measurement_device_type 'Xcalibur, Atlas, Gemini ultra'
_diffrn_measurement_method '\w scans'
_diffrn_radiation_monochromator graphite
_diffrn_radiation_probe x-ray
_diffrn_radiation_source 'Enhance (Mo) X-ray Source'
_diffrn_radiation_type 'Mo K\a'
_diffrn_radiation_wavelength 0.7107
_diffrn_reflns_av_R_equivalents 0.0344
_diffrn_reflns_av_sigmaI/netI 0.0225
_diffrn_reflns_limit_h_max 16
_diffrn_reflns_limit_h_min -16
_diffrn_reflns_limit_k_max 12
_diffrn_reflns_limit_k_min -12
_diffrn_reflns_limit_l_max 22
_diffrn_reflns_limit_l_min -23
_diffrn_reflns_number 39585
_diffrn_reflns_theta_full 27.05
_diffrn_reflns_theta_max 27.86
_diffrn_reflns_theta_min 3.12
_exptl_absorpt_coefficient_mu 0.389
_exptl_absorpt_correction_T_max 1
_exptl_absorpt_correction_T_min 0.991
_exptl_absorpt_correction_type multi-scan
_exptl_absorpt_process_details
;
CrysAlisPro, Agilent Technologies,
Version 1.171.35.21 (release 20-01-2012 CrysAlis171 .NET)
(compiled Jan 23 2012,18:06:46)
Empirical absorption correction using spherical harmonics,
 implemented in SCALE3 ABSPACK scaling algorithm.
;
_exptl_crystal_colour colourless
_exptl_crystal_density_diffrn 1.3128
_exptl_crystal_description prism
_exptl_crystal_F_000 912
_exptl_crystal_size_max 0.244
_exptl_crystal_size_mid 0.189
_exptl_crystal_size_min 0.126
_refine_diff_density_max 0.29
_refine_diff_density_min -0.30
_refine_ls_extinction_method none
_refine_ls_goodness_of_fit_gt 1.88
_refine_ls_goodness_of_fit_ref 1.74
_refine_ls_hydrogen_treatment mixed
_refine_ls_number_constraints 0
_refine_ls_number_parameters 261
_refine_ls_number_reflns 4881
_refine_ls_number_restraints 1
_refine_ls_R_factor_all 0.0453
_refine_ls_R_factor_gt 0.0303
_refine_ls_shift/su_max 0.0203
_refine_ls_shift/su_mean 0.0008
_refine_ls_structure_factor_coef F
_refine_ls_weighting_details w=1/(\s^2^(F)+0.0001F^2^)
_refine_ls_weighting_scheme sigma
_refine_ls_wR_factor_gt 0.0332
_refine_ls_wR_factor_ref 0.0348
_reflns_number_gt 3868
_reflns_number_total 4881
_reflns_threshold_expression I>3\s(I)
_cod_data_source_file c4ce01793e2.cif
_cod_data_source_block I
_cod_depositor_comments
;
The following automatic conversions were performed:

'_diffrn_radiation_probe' value 'X-ray' changed to 'x-ray' according
to
/usr/data/users/saulius/crontab/automatic-downloads/rss-feeds/RSC/lib/dictionaries/cif_core.dic
dictionary named 'cif_core.dic' version 2.4.2 from 2011-04-26.

Automatic conversion script
Id: cif_fix_values 2827 2014-09-09 07:05:25Z andrius 

 Adding full bibliography for 7218388--7218395.cif.
;
_cod_original_sg_symbol_Hall '-P 2ycb'
_cod_original_formula_sum 'C19 H28 Cl2 N3 O2 P1'
_cod_database_code 7218394

loop_
_symmetry_equiv_pos_site_id
_symmetry_equiv_pos_as_xyz
1 x,y,z
2 -x,y+1/2,-z+1/2
3 -x,-y,-z
4 x,-y+1/2,z+1/2

loop_
_atom_site_label
_atom_site_type_symbol
_atom_site_fract_x
_atom_site_fract_y
_atom_site_fract_z
_atom_site_adp_type
_atom_site_U_iso_or_equiv
_atom_site_symmetry_multiplicity
_atom_site_occupancy
_atom_site_calc_flag
P1 P 0.67275(3) 0.57274(3) 0.06352(2) Uani 0.01655(11) 4 1 d
Cl1 Cl 0.54913(3) 0.28921(4) 0.21902(2) Uani 0.03112(14) 4 1 d
Cl2 Cl 0.73392(3) 0.08526(4) 0.01198(3) Uani 0.03647(15) 4 1 d
O1 O 0.57135(7) 0.64207(8) 0.01990(6) Uani 0.0214(3) 4 1 d
O2 O 0.79320(7) 0.31623(9) 0.15631(6) Uani 0.0242(3) 4 1 d
N3 N 0.63737(8) 0.41205(10) 0.07504(7) Uani 0.0175(4) 4 1 d
C1 C 0.53999(12) -0.06985(14) 0.11785(9) Uani 0.0308(5) 4 1 d
C2 C 0.52195(12) 0.03653(13) 0.16205(9) Uani 0.0294(5) 4 1 d
C4 C 0.65397(11) 0.06844(13) 0.07200(9) Uani 0.0238(5) 4 1 d
C5 C 0.57113(11) 0.15852(12) 0.16042(8) Uani 0.0227(5) 4 1 d
C9 C 0.69868(10) 0.30930(12) 0.11828(8) Uani 0.0180(5) 4 1 d
C11 C 0.63859(10) 0.17868(12) 0.11579(8) Uani 0.0188(4) 4 1 d
C12 C 0.60557(12) -0.05454(13) 0.07251(9) Uani 0.0289(5) 4 1 d
H1c1 H 0.506464 -0.155185 0.118815 Uiso 0.037 4 1 d
H1c2 H 0.475803 0.025906 0.193528 Uiso 0.0352 4 1 d
H1c12 H 0.617658 -0.128487 0.041491 Uiso 0.0347 4 1 d
H1n3 H 0.5710(3) 0.3947(13) 0.0472(7) Uiso 0.021 4 1 d
N1a N 0.7378(7) 0.6208(12) 0.1537(5) Uani 0.0186(6) 4 0.586(15) d
C6a C 0.9168(6) 0.6567(11) 0.2504(5) Uani 0.0303(14) 4 0.586(15) d
C7a C 0.7724(6) 0.5587(8) 0.2949(4) Uani 0.0243(12) 4 0.586(15) d
C8a C 0.8747(5) 0.6424(8) 0.3209(4) Uani 0.0293(10) 4 0.586(15) d
C13a C 0.8317(8) 0.7102(12) 0.1759(6) Uani 0.0260(11) 4 0.586(15) d
C14a C 0.9580(7) 0.5839(11) 0.3953(4) Uani 0.0518(17) 4 0.586(15) d
C19a C 0.6910(5) 0.6117(11) 0.2182(5) Uani 0.0221(10) 4 0.586(15) d
H1c6a H 0.97709 0.716457 0.265325 Uiso 0.0363 4 0.586(15) d
H2c6a H 0.941104 0.570705 0.238594 Uiso 0.0363 4 0.586(15) d
H1c7a H 0.789294 0.466841 0.287013 Uiso 0.0292 4 0.586(15) d
H2c7a H 0.74207 0.558277 0.337289 Uiso 0.0292 4 0.586(15) d
H1c8a H 0.858602 0.730732 0.335754 Uiso 0.0352 4 0.586(15) d
H1c13a H 0.811042 0.79898 0.186462 Uiso 0.0312 4 0.586(15) d
H2c13a H 0.859544 0.71434 0.132131 Uiso 0.0312 4 0.586(15) d
H1c14a H 1.023271 0.634082 0.407237 Uiso 0.0622 4 0.586(15) d
H2c14a H 0.932548 0.589151 0.440224 Uiso 0.0622 4 0.586(15) d
H3c14a H 0.970925 0.491431 0.385511 Uiso 0.0622 4 0.586(15) d
H1c19a H 0.630345 0.55249 0.20166 Uiso 0.0265 4 0.586(15) d
H2c19a H 0.667327 0.699294 0.228045 Uiso 0.0265 4 0.586(15) d
N1b N 0.7441(17) 0.626(3) 0.1550(12) Uani 0.0186(6) 4 0.414(15) d
C6b C 0.9236(17) 0.684(3) 0.2436(13) Uani 0.0303(14) 4 0.414(15) d
C7b C 0.7997(17) 0.555(3) 0.2963(12) Uani 0.0243(12) 4 0.414(15) d
C8b C 0.8928(17) 0.654(3) 0.3181(12) Uani 0.0293(9) 4 0.414(15) d
C13b C 0.8282(18) 0.730(3) 0.1735(13) Uani 0.0260(11) 4 0.414(15) d
C14b C 0.9870(17) 0.603(3) 0.3882(12) Uani 0.0518(17) 4 0.414(15) d
C19b C 0.7075(17) 0.601(3) 0.2237(13) Uani 0.0221(10) 4 0.414(15) d
H1c6b H 0.977521 0.753056 0.256347 Uiso 0.0363 4 0.414(15) d
H2c6b H 0.95389 0.605096 0.228535 Uiso 0.0363 4 0.414(15) d
H1c7b H 0.823776 0.467964 0.285506 Uiso 0.0292 4 0.414(15) d
H2c7b H 0.775491 0.543694 0.341527 Uiso 0.0292 4 0.414(15) d
H1c8b H 0.870588 0.736598 0.335958 Uiso 0.0352 4 0.414(15) d
H1c13b H 0.801062 0.812502 0.187261 Uiso 0.0312 4 0.414(15) d
H2c13b H 0.84945 0.744211 0.127134 Uiso 0.0312 4 0.414(15) d
H1c14b H 1.046225 0.663766 0.397316 Uiso 0.0622 4 0.414(15) d
H2c14b H 0.96729 0.598308 0.435821 Uiso 0.0622 4 0.414(15) d
H3c14b H 1.007173 0.5152 0.375685 Uiso 0.0622 4 0.414(15) d
H1c19b H 0.653078 0.532601 0.209399 Uiso 0.0265 4 0.414(15) d
H2c19b H 0.677524 0.68183 0.236815 Uiso 0.0265 4 0.414(15) d
N2a N 0.7575(15) 0.5841(17) 0.0132(9) Uani 0.0211(4) 4 0.29(2) d
C3a C 0.8701(13) 0.4073(17) -0.0132(7) Uani 0.0276(9) 4 0.29(2) d
C10a C 0.8362(9) 0.4467(11) -0.1018(7) Uani 0.0256(8) 4 0.29(2) d
C15a C 0.7218(13) 0.6270(12) -0.0716(11) Uani 0.0245(7) 4 0.29(2) d
C16a C 0.8402(11) 0.3277(13) -0.1549(9) Uani 0.0389(15) 4 0.29(2) d
C17a C 0.7257(10) 0.5108(14) -0.1269(8) Uani 0.0251(10) 4 0.29(2) d
C18a C 0.8646(15) 0.524(2) 0.0407(8) Uani 0.0249(9) 4 0.29(2) d
H1c3a H 0.825474 0.335353 -0.006551 Uiso 0.0331 4 0.29(2) d
H2c3a H 0.941586 0.372285 0.00378 Uiso 0.0331 4 0.29(2) d
H1c10a H 0.885867 0.511617 -0.10898 Uiso 0.0307 4 0.29(2) d
H1c15a H 0.766625 0.698882 -0.078019 Uiso 0.0294 4 0.29(2) d
H2c15a H 0.650074 0.660829 -0.086617 Uiso 0.0294 4 0.29(2) d
H1c16a H 0.821474 0.356957 -0.209875 Uiso 0.0467 4 0.29(2) d
H2c16a H 0.91104 0.290687 -0.137389 Uiso 0.0467 4 0.29(2) d
H3c16a H 0.79049 0.260082 -0.150915 Uiso 0.0467 4 0.29(2) d
H1c17a H 0.673969 0.443973 -0.125802 Uiso 0.0302 4 0.29(2) d
H2c17a H 0.706619 0.542709 -0.181353 Uiso 0.0302 4 0.29(2) d
H1c18a H 0.881247 0.493189 0.095135 Uiso 0.0299 4 0.29(2) d
H2c18a H 0.916173 0.591342 0.039497 Uiso 0.0299 4 0.29(2) d
N2b N 0.754(3) 0.580(3) 0.0133(15) Uani 0.0211(4) 4 0.71(2) d
C3b C 0.860(2) 0.408(3) -0.0256(14) Uani 0.0276(9) 4 0.71(2) d
C10b C 0.834(2) 0.470(3) -0.1091(14) Uani 0.0256(8) 4 0.71(2) d
C15b C 0.726(3) 0.644(3) -0.0662(16) Uani 0.0245(7) 4 0.71(2) d
C16b C 0.835(2) 0.366(3) -0.1719(15) Uani 0.0389(15) 4 0.71(2) d
C17b C 0.727(2) 0.543(3) -0.1308(15) Uani 0.0251(10) 4 0.71(2) d
C18b C 0.858(3) 0.510(3) 0.0377(15) Uani 0.0249(9) 4 0.71(2) d
H1c3b H 0.810752 0.336675 -0.027425 Uiso 0.0331 4 0.71(2) d
H2c3b H 0.929758 0.366744 -0.010172 Uiso 0.0331 4 0.71(2) d
H1c10b H 0.888463 0.534265 -0.108298 Uiso 0.0307 4 0.71(2) d
H1c15b H 0.776079 0.715288 -0.064125 Uiso 0.0294 4 0.71(2) d
H2c15b H 0.656452 0.683694 -0.079814 Uiso 0.0294 4 0.71(2) d
H1c16b H 0.821219 0.408911 -0.223193 Uiso 0.0467 4 0.71(2) d
H2c16b H 0.903511 0.322458 -0.156186 Uiso 0.0467 4 0.71(2) d
H3c16b H 0.780571 0.299578 -0.176084 Uiso 0.0467 4 0.71(2) d
H1c17b H 0.671138 0.478641 -0.137832 Uiso 0.0302 4 0.71(2) d
H2c17b H 0.713354 0.588906 -0.181397 Uiso 0.0302 4 0.71(2) d
H1c18b H 0.869389 0.465249 0.088269 Uiso 0.0299 4 0.71(2) d
H2c18b H 0.913884 0.574885 0.044636 Uiso 0.0299 4 0.71(2) d

loop_
_atom_site_aniso_label
_atom_site_aniso_type_symbol
_atom_site_aniso_U_11
_atom_site_aniso_U_22
_atom_site_aniso_U_33
_atom_site_aniso_U_12
_atom_site_aniso_U_13
_atom_site_aniso_U_23
P1 P 0.01529(17) 0.01369(16) 0.01863(19) -0.00161(12) 0.00296(13) -0.00069(13)
Cl1 Cl 0.0381(2) 0.02761(19) 0.0341(2) -0.00051(15) 0.02056(17) -0.00217(15)
Cl2 Cl 0.0366(2) 0.0294(2) 0.0508(3) -0.00512(15) 0.02431(19) -0.01536(17)
O1 O 0.0182(5) 0.0139(4) 0.0278(5) -0.0010(3) 0.0020(4) -0.0009(4)
O2 O 0.0173(5) 0.0216(5) 0.0290(6) 0.0008(4) 0.0015(4) 0.0003(4)
N3 N 0.0145(6) 0.0152(5) 0.0200(6) -0.0015(4) 0.0021(5) -0.0010(4)
C1 C 0.0349(9) 0.0176(7) 0.0324(9) -0.0059(6) 0.0015(7) 0.0082(6)
C2 C 0.0305(8) 0.0261(8) 0.0300(9) -0.0028(6) 0.0082(7) 0.0095(6)
C4 C 0.0209(7) 0.0200(7) 0.0275(8) 0.0030(5) 0.0042(6) 0.0008(6)
C5 C 0.0239(7) 0.0197(7) 0.0218(8) 0.0027(5) 0.0044(6) 0.0026(5)
C9 C 0.0208(7) 0.0158(6) 0.0175(7) 0.0012(5) 0.0068(6) -0.0029(5)
C11 C 0.0169(7) 0.0142(6) 0.0211(7) 0.0024(5) 0.0007(5) 0.0033(5)
C12 C 0.0326(8) 0.0151(7) 0.0322(9) 0.0018(6) 0.0020(7) 0.0001(6)
N1a N 0.0155(10) 0.0195(9) 0.0198(7) -0.0055(8) 0.0046(6) -0.0043(5)
C6a C 0.0171(13) 0.035(3) 0.0347(15) -0.0104(15) 0.0040(9) -0.0140(16)
C7a C 0.022(3) 0.0312(11) 0.0211(9) 0.004(2) 0.009(2) -0.0039(7)
C8a C 0.0208(19) 0.0383(12) 0.0239(9) 0.0027(13) 0.0009(13) -0.0092(9)
C13a C 0.0260(9) 0.020(3) 0.0310(10) -0.0123(14) 0.0088(7) -0.0092(11)
C14a C 0.032(3) 0.079(3) 0.0327(16) 0.008(3) -0.005(2) -0.0098(15)
C19a C 0.0167(16) 0.0252(17) 0.0246(14) -0.0014(16) 0.0072(13) -0.0077(11)
N1b N 0.0169(10) 0.0184(9) 0.0198(7) -0.0060(7) 0.0053(6) -0.0042(6)
C6b C 0.0200(12) 0.034(3) 0.0351(16) -0.0133(15) 0.0069(9) -0.0144(16)
C7b C 0.022(2) 0.0326(12) 0.0205(10) 0.0018(19) 0.0096(19) -0.0035(8)
C8b C 0.0196(18) 0.0401(13) 0.0245(10) -0.0002(12) 0.0024(12) -0.0102(9)
C13b C 0.0291(9) 0.018(3) 0.0307(11) -0.0117(14) 0.0099(7) -0.0089(11)
C14b C 0.028(3) 0.083(3) 0.0346(17) 0.002(3) -0.003(2) -0.0116(16)
C19b C 0.0176(15) 0.0257(18) 0.0243(14) -0.0032(15) 0.0087(13) -0.0077(11)
N2a N 0.0186(7) 0.0265(7) 0.0168(6) -0.0010(6) 0.0041(5) 0.0025(5)
C3a C 0.0207(13) 0.0303(8) 0.0336(16) 0.0011(9) 0.0116(12) 0.0066(12)
C10a C 0.0269(9) 0.0255(15) 0.0262(13) -0.0074(10) 0.0111(9) -0.0030(11)
C15a C 0.0294(9) 0.0227(14) 0.0203(11) -0.0025(11) 0.0068(8) 0.0037(11)
C16a C 0.0379(13) 0.037(3) 0.044(3) -0.0058(16) 0.0162(17) -0.012(2)
C17a C 0.0288(8) 0.026(2) 0.0183(11) -0.0071(13) 0.0043(7) 0.0016(13)
C18a C 0.0170(11) 0.037(2) 0.0206(8) -0.0029(12) 0.0067(7) 0.0027(8)
N2b N 0.0187(7) 0.0255(7) 0.0177(6) -0.0003(6) 0.0043(5) 0.0039(5)
C3b C 0.0204(14) 0.0284(9) 0.0356(16) 0.0007(9) 0.0115(12) 0.0057(11)
C10b C 0.0256(9) 0.0268(15) 0.0253(13) -0.0076(10) 0.0097(9) -0.0033(11)
C15b C 0.0293(9) 0.0217(14) 0.0215(11) -0.0028(11) 0.0071(8) 0.0037(11)
C16b C 0.0368(14) 0.041(3) 0.040(3) -0.0057(16) 0.0141(17) -0.013(2)
C17b C 0.0283(9) 0.025(2) 0.0187(12) -0.0067(13) 0.0038(8) 0.0024(13)
C18b C 0.0166(12) 0.0362(19) 0.0218(8) -0.0018(12) 0.0064(7) 0.0050(8)

loop_
_atom_type_symbol
_atom_type_scat_dispersion_real
_atom_type_scat_dispersion_imag
_atom_type_scat_source
C 0.0033 0.0016 'International Tables Vol C tables 4.2.6.8 and 6.1.1.1'
H 0.0000 0.0000 'International Tables Vol C tables 4.2.6.8 and 6.1.1.1'
Cl 0.1484 0.1585 'International Tables Vol C tables 4.2.6.8 and 6.1.1.1'
N 0.0061 0.0033 'International Tables Vol C tables 4.2.6.8 and 6.1.1.1'
O 0.0106 0.0060 'International Tables Vol C tables 4.2.6.8 and 6.1.1.1'
P 0.1023 0.0942 'International Tables Vol C tables 4.2.6.8 and 6.1.1.1'

loop_
_geom_angle_atom_site_label_1
_geom_angle_atom_site_label_2
_geom_angle_atom_site_label_3
_geom_angle
O1 P1 N3 105.05(5)
O1 P1 N1a 118.1(4)
O1 P1 N2a 110.8(5)
N3 P1 N1a 103.9(4)
N3 P1 N2a 113.2(6)
N1a P1 N2a 105.8(6)
N3 Cl1 C5 69.73(5)
P1 N3 Cl1 127.83(6)
P1 N3 C9 129.21(8)
P1 N3 H1n3 112.8(8)
Cl1 N3 C9 66.57(8)
Cl1 N3 H1n3 79.0(8)
C9 N3 H1n3 117.9(8)
C2 C1 C12 120.46(14)
C2 C1 H1c1 119.77
C12 C1 H1c1 119.77
C1 C2 C5 119.15(16)
C1 C2 H1c2 120.43
C5 C2 H1c2 120.43
Cl2 C4 C11 119.57(11)
Cl2 C4 C12 117.98(12)
C11 C4 C12 122.43(15)
Cl1 C5 C2 117.82(13)
Cl1 C5 C11 119.67(10)
C2 C5 C11 122.49(13)
O2 C9 N3 125.40(11)
O2 C9 C11 120.20(10)
N3 C9 C11 114.39(10)
C4 C11 C5 116.20(12)
C4 C11 C9 120.99(14)
C5 C11 C9 122.68(12)
C1 C12 C4 119.28(14)
C1 C12 H1c12 120.36
C4 C12 H1c12 120.36
P1 N1a C13a 124.6(8)
P1 N1a C19a 121.3(7)
C13a N1a C19a 111.9(8)
C8a C6a C13a 111.5(7)
C8a C6a H1c6a 109.47
C8a C6a H2c6a 109.47
C13a C6a H1c6a 109.47
C13a C6a H2c6a 109.47
H1c6a C6a H2c6a 107.37
C8a C7a C19a 112.1(7)
C8a C7a H1c7a 109.47
C8a C7a H2c7a 109.47
C19a C7a H1c7a 109.47
C19a C7a H2c7a 109.47
H1c7a C7a H2c7a 106.7
C6a C8a C7a 109.8(6)
C6a C8a C14a 112.1(6)
C6a C8a H1c8a 108.18
C7a C8a C14a 111.6(7)
C7a C8a H1c8a 108.76
C14a C8a H1c8a 106.21
N1a C13a C6a 109.8(9)
N1a C13a H1c13a 109.47
N1a C13a H2c13a 109.47
C6a C13a H1c13a 109.47
C6a C13a H2c13a 109.47
H1c13a C13a H2c13a 109.18
C8a C14a H1c14a 109.47
C8a C14a H2c14a 109.47
C8a C14a H3c14a 109.47
H1c14a C14a H2c14a 109.47
H1c14a C14a H3c14a 109.47
H2c14a C14a H3c14a 109.47
N1a C19a C7a 110.4(7)
N1a C19a H1c19a 109.47
N1a C19a H2c19a 109.47
C7a C19a H1c19a 109.47
C7a C19a H2c19a 109.47
H1c19a C19a H2c19a 108.52
P1 N2a C15a 121.2(14)
P1 N2a C18a 123.7(13)
C15a N2a C18a 113.6(17)
C10a C3a C18a 112.5(13)
C10a C3a H1c3a 109.47
C10a C3a H2c3a 109.47
C18a C3a H1c3a 109.47
C18a C3a H2c3a 109.47
H1c3a C3a H2c3a 106.23
C3a C10a C16a 111.7(11)
C3a C10a C17a 109.2(12)
C3a C10a H1c10a 109.06
C16a C10a C17a 112.1(9)
C16a C10a H1c10a 105.96
C17a C10a H1c10a 108.67
N2a C15a C17a 111.1(12)
N2a C15a H1c15a 109.47
N2a C15a H2c15a 109.47
C17a C15a H1c15a 109.47
C17a C15a H2c15a 109.47
H1c15a C15a H2c15a 107.76
C10a C16a H1c16a 109.47
C10a C16a H2c16a 109.47
C10a C16a H3c16a 109.47
H1c16a C16a H2c16a 109.47
H1c16a C16a H3c16a 109.47
H2c16a C16a H3c16a 109.47
C10a C17a C15a 111.6(10)
C10a C17a H1c17a 109.47
C10a C17a H2c17a 109.47
C15a C17a H1c17a 109.47
C15a C17a H2c17a 109.47
H1c17a C17a H2c17a 107.23
N2a C18a C3a 110.4(13)
N2a C18a H1c18a 109.47
N2a C18a H2c18a 109.47
C3a C18a H1c18a 109.47
C3a C18a H2c18a 109.47
H1c18a C18a H2c18a 108.51

loop_
_geom_bond_atom_site_label_1
_geom_bond_atom_site_label_2
_geom_bond_distance
P1 O1 1.4778(8)
P1 N3 1.6946(11)
P1 N1a 1.604(8)
P1 N2a 1.65(2)
Cl1 N3 3.3575(13)
Cl1 C5 1.7421(15)
Cl2 C4 1.7389(17)
O2 C9 1.2106(14)
N3 C9 1.3665(15)
N3 H1n3 0.870(5)
C1 C2 1.380(2)
C1 C12 1.373(3)
C1 H1c1 0.96
C2 C5 1.3810(19)
C2 H1c2 0.96
C4 C11 1.3926(19)
C4 C12 1.3815(19)
C5 C11 1.390(2)
C9 C11 1.5158(17)
C12 H1c12 0.96
N1a C13a 1.473(15)
N1a C19a 1.469(14)
C6a C8a 1.529(13)
C6a C13a 1.511(11)
C6a H1c6a 0.96
C6a H2c6a 0.96
C7a C8a 1.526(10)
C7a C19a 1.514(10)
C7a H1c7a 0.96
C7a H2c7a 0.96
C8a C14a 1.518(10)
C8a H1c8a 0.96
C13a H1c13a 0.96
C13a H2c13a 0.96
C14a H1c14a 0.96
C14a H2c14a 0.96
C14a H3c14a 0.96
C19a H1c19a 0.96
C19a H2c19a 0.96
N2a C15a 1.47(2)
N2a C18a 1.47(3)
C3a C10a 1.523(17)
C3a C18a 1.52(3)
C3a H1c3a 0.96
C3a H2c3a 0.96
C10a C16a 1.518(19)
C10a C17a 1.522(17)
C10a H1c10a 0.96
C15a C17a 1.52(2)
C15a H1c15a 0.96
C15a H2c15a 0.96
C16a H1c16a 0.96
C16a H2c16a 0.96
C16a H3c16a 0.96
C17a H1c17a 0.96
C17a H2c17a 0.96
C18a H1c18a 0.96
C18a H2c18a 0.96

loop_
_geom_hbond_atom_site_label_D
_geom_hbond_atom_site_label_H
_geom_hbond_atom_site_label_A
_geom_hbond_site_symmetry_A
_geom_hbond_distance_DH
_geom_hbond_distance_HA
_geom_hbond_distance_DA
_geom_hbond_angle_DHA
C12 H1c12 O1 1_545 0.96 2.36 3.1395(15) 138.29
N3 H1n3 O1 3_665 0.870(5) 1.899(6) 2.7676(12) 176.2(12)
C13a H2c13a N2a . 0.96 2.45 2.974(19) 114.28
C13a H2c13a C18a . 0.96 2.50 3.15(2) 125.85
C15a H2c15a O1 . 0.96 2.44 2.96(2) 113.79
